data_4133048
loop_
_publ_author_name
'Hong, Seung Youn'
'Son, Junsoo'
'Kim, Dongwook'
'Chang, Sukbok'

_publ_section_title
;
 Ir(III)-Catalyzed Stereoselective Haloamidation of Alkynes Enabled by
 Ligand Participation.
;
_journal_issue 39
_journal_name_full 'Journal of the American Chemical Society'
_journal_page_first 12359
_journal_page_last 12363
_journal_paper_doi 10.1021/jacs.8b08134
_journal_volume 140
_journal_year 2018
_chemical_formula_sum 'C12 H11 N O'
_chemical_formula_weight 185.22
_space_group_crystal_system monoclinic
_space_group_IT_number 15
_space_group_name_Hall '-C 2yc'
_space_group_name_H-M_alt 'C 1 2/c 1'
_atom_sites_solution_hydrogens mixed
_audit_creation_method SHELXL-2018/3
_cell_angle_alpha 90
_cell_angle_beta 102.313(8)
_cell_angle_gamma 90
_cell_formula_units_Z 8
_cell_length_a 11.286(3)
_cell_length_b 8.5520(18)
_cell_length_c 20.170(5)
_cell_measurement_reflns_used 9863
_cell_measurement_temperature 173(2)
_cell_measurement_theta_max 30.34
_cell_measurement_theta_min 3.01
_cell_volume 1902.0(8)
_computing_cell_refinement 'Bruker APEXIII'
_computing_data_collection 'Bruker APEXIII'
_computing_data_reduction 'Bruker SAINT'
_computing_molecular_graphics ORTEP
_computing_publication_material CIFTAB
_computing_structure_refinement SHELXL
_computing_structure_solution SHELXS
_diffrn_ambient_temperature 173(2)
_diffrn_measured_fraction_theta_full 0.999
_diffrn_measured_fraction_theta_max 0.999
_diffrn_measurement_device_type 'Photon 100 CMOS detector'
_diffrn_measurement_method 'phi and omega scans'
_diffrn_radiation_type MoK\a
_diffrn_radiation_wavelength 0.71073
_diffrn_reflns_av_R_equivalents 0.0676
_diffrn_reflns_av_unetI/netI 0.0392
_diffrn_reflns_Laue_measured_fraction_full 0.999
_diffrn_reflns_Laue_measured_fraction_max 0.999
_diffrn_reflns_limit_h_max 15
_diffrn_reflns_limit_h_min -16
_diffrn_reflns_limit_k_max 12
_diffrn_reflns_limit_k_min -12
_diffrn_reflns_limit_l_max 28
_diffrn_reflns_limit_l_min -28
_diffrn_reflns_number 31449
_diffrn_reflns_point_group_measured_fraction_full 0.999
_diffrn_reflns_point_group_measured_fraction_max 0.999
_diffrn_reflns_theta_full 25.242
_diffrn_reflns_theta_max 30.556
_diffrn_reflns_theta_min 3.014
_diffrn_source 'fine-focus sealed tube'
_exptl_absorpt_coefficient_mu 0.083
_exptl_absorpt_correction_T_max 0.7451
_exptl_absorpt_correction_T_min 0.7239
_exptl_absorpt_correction_type multi-scan
_exptl_absorpt_process_details SADABS
_exptl_crystal_colour colourless
_exptl_crystal_density_diffrn 1.294
_exptl_crystal_description block
_exptl_crystal_F_000 784
_exptl_crystal_size_max 0.155
_exptl_crystal_size_mid 0.148
_exptl_crystal_size_min 0.112
_refine_diff_density_max 0.190
_refine_diff_density_min -0.300
_refine_diff_density_rms 0.060
_refine_ls_extinction_method none
_refine_ls_goodness_of_fit_ref 1.038
_refine_ls_hydrogen_treatment mixed
_refine_ls_matrix_type full
_refine_ls_number_parameters 131
_refine_ls_number_reflns 2909
_refine_ls_number_restraints 0
_refine_ls_restrained_S_all 1.038
_refine_ls_R_factor_all 0.0872
_refine_ls_R_factor_gt 0.0527
_refine_ls_shift/su_max 0.001
_refine_ls_shift/su_mean 0.000
_refine_ls_structure_factor_coef Fsqd
_refine_ls_weighting_details 'w=1/[\s^2^(Fo^2^)+(0.0641P)^2^+0.8335P] where P=(Fo^2^+2Fc^2^)/3'
_refine_ls_weighting_scheme calc
_refine_ls_wR_factor_gt 0.1187
_refine_ls_wR_factor_ref 0.1344
_reflns_Friedel_coverage 0.000
_reflns_number_gt 2018
_reflns_number_total 2909
_reflns_threshold_expression 'I > 2\s(I)'
_cod_data_source_file ja8b08134_si_007.cif
_cod_data_source_block A061_015
_cod_depositor_comments
;
The following automatic conversions were performed:

data item '_exptl_absorpt_correction_type' value 'MULTI-SCAN' was
changed to 'multi-scan' in accordance with the
/home/saulius/struct/COD-crude-data/automatic-downloads/DataCite-retrospective/ACS/depositions/lib/dictionaries/cif_core.dic
dictionary named 'cif_core.dic' version 2.4.2 last updated on
2011-04-26.

Automatic conversion script
Id: cif_fix_values 6909 2019-04-08 15:41:33Z antanas 
;
_cod_original_cell_volume 1901.9(7)
_cod_original_sg_symbol_H-M 'C 2/c'
_cod_database_code 4133048
_shelx_shelxl_version_number 2018/3
_shelx_space_group_comment
;
The symmetry employed for this shelxl refinement is uniquely defined
by the following loop, which should always be used as a source of
symmetry information in preference to the above space-group names.
They are only intended as comments.
;
_shelx_estimated_absorpt_t_min 0.987
_shelx_estimated_absorpt_t_max 0.991

loop_
_space_group_symop_operation_xyz
'x, y, z'
'-x, y, -z+1/2'
'x+1/2, y+1/2, z'
'-x+1/2, y+1/2, -z+1/2'
'-x, -y, -z'
'x, -y, z-1/2'
'-x+1/2, -y+1/2, -z'
'x+1/2, -y+1/2, z-1/2'

loop_
_atom_site_label
_atom_site_type_symbol
_atom_site_fract_x
_atom_site_fract_y
_atom_site_fract_z
_atom_site_U_iso_or_equiv
_atom_site_adp_type
_atom_site_occupancy
_atom_site_site_symmetry_order
_atom_site_calc_flag
_atom_site_refinement_flags_posn
_atom_site_refinement_flags_adp
C1 C 0.21792(12) 0.05275(14) 0.57634(6) 0.0268(3) Uani 1 1 d . .
C2 C 0.18158(14) 0.15328(16) 0.62301(7) 0.0358(3) Uani 1 1 d . .
H2 H 0.125590 0.234908 0.607183 0.043 Uiso 1 1 calc R U
C3 C 0.22624(16) 0.13507(17) 0.69181(7) 0.0426(4) Uani 1 1 d . .
H3 H 0.199704 0.203675 0.722727 0.051 Uiso 1 1 calc R U
C4 C 0.30870(16) 0.01898(16) 0.71640(7) 0.0415(4) Uani 1 1 d . .
H4 H 0.338272 0.006878 0.763871 0.050 Uiso 1 1 calc R U
C5 C 0.34776(15) -0.07945(16) 0.67121(7) 0.0391(3) Uani 1 1 d . .
H5 H 0.405952 -0.158319 0.687550 0.047 Uiso 1 1 calc R U
C6 C 0.30246(13) -0.06362(15) 0.60223(7) 0.0320(3) Uani 1 1 d . .
H6 H 0.329271 -0.133166 0.571750 0.038 Uiso 1 1 calc R U
C7 C 0.17388(11) 0.05777(14) 0.50302(6) 0.0259(3) Uani 1 1 d . .
H7 H 0.205292 -0.023203 0.479479 0.031 Uiso 1 1 calc R U
C8 C 0.09721(11) 0.15498(14) 0.46212(6) 0.0247(3) Uani 1 1 d . .
C9 C 0.05791(11) 0.13265(15) 0.38856(7) 0.0286(3) Uani 1 1 d . .
C10 C -0.02084(12) 0.24632(16) 0.36407(7) 0.0338(3) Uani 1 1 d . .
H10 H -0.062356 0.257019 0.318094 0.041 Uiso 1 1 calc R U
C11 C -0.03261(11) 0.35104(15) 0.41932(7) 0.0306(3) Uani 1 1 d . .
N1 N 0.03651(10) 0.28857(12) 0.47746(6) 0.0279(3) Uani 1 1 d . .
H1N H 0.0568(13) 0.3437(19) 0.5134(8) 0.034 Uiso 1 1 d . U
O1 O -0.09085(9) 0.47402(12) 0.41658(5) 0.0414(3) Uani 1 1 d . .
C12 C 0.10098(14) 0.00206(17) 0.35069(7) 0.0398(4) Uani 1 1 d . .
H12A H 0.067135 0.014242 0.302026 0.060 Uiso 1 1 calc R U
H12B H 0.074354 -0.097919 0.366275 0.060 Uiso 1 1 calc R U
H12C H 0.189737 0.004068 0.358902 0.060 Uiso 1 1 calc R U

loop_
_atom_site_aniso_label
_atom_site_aniso_U_11
_atom_site_aniso_U_22
_atom_site_aniso_U_33
_atom_site_aniso_U_23
_atom_site_aniso_U_13
_atom_site_aniso_U_12
C1 0.0326(7) 0.0202(6) 0.0298(6) 0.0016(5) 0.0115(5) -0.0021(5)
C2 0.0486(8) 0.0263(6) 0.0364(7) 0.0020(5) 0.0180(6) 0.0053(6)
C3 0.0689(10) 0.0294(7) 0.0345(7) -0.0038(6) 0.0223(7) 0.0002(7)
C4 0.0676(11) 0.0286(7) 0.0278(7) 0.0018(5) 0.0093(7) -0.0066(7)
C5 0.0540(9) 0.0272(7) 0.0339(7) 0.0042(6) 0.0048(6) 0.0035(6)
C6 0.0426(8) 0.0229(6) 0.0311(7) -0.0009(5) 0.0095(6) 0.0017(5)
C7 0.0275(6) 0.0219(6) 0.0297(6) -0.0018(5) 0.0094(5) 0.0004(5)
C8 0.0236(6) 0.0213(6) 0.0310(6) -0.0029(5) 0.0095(5) -0.0013(4)
C9 0.0259(6) 0.0262(6) 0.0326(6) -0.0050(5) 0.0034(5) -0.0005(5)
C10 0.0317(7) 0.0318(7) 0.0340(7) -0.0053(5) -0.0017(5) 0.0047(6)
C11 0.0242(6) 0.0271(6) 0.0391(7) -0.0032(5) 0.0037(5) 0.0027(5)
N1 0.0284(5) 0.0240(5) 0.0318(6) -0.0040(4) 0.0075(4) 0.0036(4)
O1 0.0365(6) 0.0327(5) 0.0510(6) -0.0066(4) 0.0005(5) 0.0141(4)
C12 0.0419(8) 0.0371(8) 0.0368(7) -0.0127(6) 0.0002(6) 0.0098(6)

loop_
_atom_type_symbol
_atom_type_description
_atom_type_scat_dispersion_real
_atom_type_scat_dispersion_imag
_atom_type_scat_source
C C 0.0033 0.0016 'International Tables Vol C Tables 4.2.6.8 and 6.1.1.4'
H H 0.0000 0.0000 'International Tables Vol C Tables 4.2.6.8 and 6.1.1.4'
N N 0.0061 0.0033 'International Tables Vol C Tables 4.2.6.8 and 6.1.1.4'
O O 0.0106 0.0060 'International Tables Vol C Tables 4.2.6.8 and 6.1.1.4'

loop_
_geom_angle_atom_site_label_1
_geom_angle_atom_site_label_2
_geom_angle_atom_site_label_3
_geom_angle
C2 C1 C6 117.38(12)
C2 C1 C7 125.40(12)
C6 C1 C7 117.22(11)
C3 C2 C1 120.69(13)
C4 C3 C2 121.11(13)
C3 C4 C5 119.19(13)
C4 C5 C6 120.21(13)
C5 C6 C1 121.40(12)
C8 C7 C1 132.47(11)
C7 C8 N1 130.43(12)
C7 C8 C9 123.70(11)
N1 C8 C9 105.85(10)
C10 C9 C8 108.20(11)
C10 C9 C12 128.17(12)
C8 C9 C12 123.63(11)
C9 C10 C11 109.01(12)
O1 C11 N1 124.78(13)
O1 C11 C10 128.56(13)
N1 C11 C10 106.66(11)
C11 N1 C8 110.17(11)

loop_
_geom_bond_atom_site_label_1
_geom_bond_atom_site_label_2
_geom_bond_distance
C1 C2 1.3994(18)
C1 C6 1.4003(18)
C1 C7 1.4568(18)
C2 C3 1.380(2)
C3 C4 1.379(2)
C4 C5 1.380(2)
C5 C6 1.383(2)
C7 C8 1.3476(17)
C8 N1 1.4002(16)
C8 C9 1.4677(18)
C9 C10 1.3385(18)
C9 C12 1.4917(18)
C10 C11 1.4577(19)
C11 O1 1.2352(16)
C11 N1 1.3709(17)

loop_
_geom_hbond_atom_site_label_D
_geom_hbond_atom_site_label_H
_geom_hbond_atom_site_label_A
_geom_hbond_distance_DH
_geom_hbond_distance_HA
_geom_hbond_distance_DA
_geom_hbond_angle_DHA
_geom_hbond_site_symmetry_A
_geom_hbond_publ_flag
N1 H1N O1 0.854(15) 2.084(16) 2.9167(16) 165.0(14) 5_566 yes

loop_
_geom_torsion_atom_site_label_1
_geom_torsion_atom_site_label_2
_geom_torsion_atom_site_label_3
_geom_torsion_atom_site_label_4
_geom_torsion
C6 C1 C2 C3 -1.3(2)
C7 C1 C2 C3 177.88(13)
C1 C2 C3 C4 0.8(2)
C2 C3 C4 C5 0.6(2)
C3 C4 C5 C6 -1.4(2)
C4 C5 C6 C1 0.9(2)
C2 C1 C6 C5 0.4(2)
C7 C1 C6 C5 -178.79(12)
C2 C1 C7 C8 3.3(2)
C6 C1 C7 C8 -177.59(13)
C1 C7 C8 N1 2.1(2)
C1 C7 C8 C9 -175.64(13)
C7 C8 C9 C10 177.85(12)
N1 C8 C9 C10 -0.39(14)
C7 C8 C9 C12 -1.6(2)
N1 C8 C9 C12 -179.86(12)
C8 C9 C10 C11 2.41(15)
C12 C9 C10 C11 -178.15(14)
C9 C10 C11 O1 175.45(14)
C9 C10 C11 N1 -3.60(15)
O1 C11 N1 C8 -175.75(13)
C10 C11 N1 C8 3.35(14)
C7 C8 N1 C11 179.99(13)
C9 C8 N1 C11 -1.94(14)
